data_4310533
loop_
_publ_author_name
'Sergei Fokin'
'Victor Ovcharenko'
'Galina Romanenko'
'Vladimir Ikorskii'

_publ_section_title
;
 Problem of a Wide Variety of Products in the Cu(hfac)2-Nitroxide System
;
_journal_name_full 'Inorganic Chemistry'
_journal_page_first 969
_journal_page_last 977
_journal_paper_doi 10.1021/ic034964d
_journal_volume 43
_journal_year 2004
_chemical_formula_sum 'C64 H52 Cu3 F36 N8 O16'
_chemical_formula_weight 2063.76
_space_group_IT_number 2
_symmetry_cell_setting triclinic
_symmetry_space_group_name_Hall '-P 1'
_symmetry_space_group_name_H-M 'P -1'
_atom_sites_solution_hydrogens geom
_atom_sites_solution_primary direct
_atom_sites_solution_secondary difmap
_audit_creation_method SHELXL-97
_cell_angle_alpha 95.69(3)
_cell_angle_beta 105.77(3)
_cell_angle_gamma 114.51(3)
_cell_formula_units_Z 1
_cell_length_a 12.397(3)
_cell_length_b 13.742(3)
_cell_length_c 14.988(3)
_cell_measurement_temperature 293(2)
_cell_volume 2169.4(12)
_computing_cell_refinement 'Bruker XSCANS'
_computing_data_collection 'Bruker XSCANS'
_computing_data_reduction 'Bruker SHELXTL'
_computing_molecular_graphics 'Bruker SHELXTL'
_computing_publication_material 'Bruker SHELXTL'
_computing_structure_refinement 'SHELXL-97 (Sheldrick, 1997)'
_computing_structure_solution 'SHELXS-97 (Sheldrick, 1990)'
_diffrn_ambient_temperature 293(2)
_diffrn_measured_fraction_theta_full 0.984
_diffrn_measured_fraction_theta_max 0.984
_diffrn_measurement_device_type 'Bruker P4'
_diffrn_measurement_method 'teta\2teta scans'
_diffrn_radiation_monochromator graphite
_diffrn_radiation_source 'fine-focus sealed tube'
_diffrn_radiation_type MoK\a
_diffrn_radiation_wavelength 0.71073
_diffrn_reflns_av_R_equivalents 0.0271
_diffrn_reflns_av_sigmaI/netI 0.0377
_diffrn_reflns_limit_h_max 0
_diffrn_reflns_limit_h_min -14
_diffrn_reflns_limit_k_max 15
_diffrn_reflns_limit_k_min -14
_diffrn_reflns_limit_l_max 17
_diffrn_reflns_limit_l_min -17
_diffrn_reflns_number 7903
_diffrn_reflns_theta_full 25.00
_diffrn_reflns_theta_max 25.00
_diffrn_reflns_theta_min 1.88
_exptl_absorpt_coefficient_mu 0.868
_exptl_absorpt_correction_T_max 1.0000
_exptl_absorpt_correction_T_min 0.3785
_exptl_absorpt_correction_type empirical
_exptl_crystal_density_diffrn 1.580
_exptl_crystal_density_method 'not measured'
_exptl_crystal_F_000 1031
_refine_diff_density_max 0.657
_refine_diff_density_min -0.454
_refine_diff_density_rms 0.069
_refine_ls_extinction_coef 0.0013(9)
_refine_ls_extinction_expression Fc^*^=kFc[1+0.001xFc^2^\l^3^/sin(2\q)]^-1/4^
_refine_ls_extinction_method SHELXL
_refine_ls_goodness_of_fit_ref 1.023
_refine_ls_hydrogen_treatment mixed
_refine_ls_matrix_type full
_refine_ls_number_parameters 661
_refine_ls_number_reflns 7519
_refine_ls_number_restraints 0
_refine_ls_restrained_S_all 1.023
_refine_ls_R_factor_all 0.0952
_refine_ls_R_factor_gt 0.0683
_refine_ls_shift/su_max 2.107
_refine_ls_shift/su_mean 0.038
_refine_ls_structure_factor_coef Fsqd
_refine_ls_weighting_details 'calc w=1/[\s^2^(Fo^2^)+(0.1183P)^2^+1.7219P] where P=(Fo^2^+2Fc^2^)/3'
_refine_ls_weighting_scheme calc
_refine_ls_wR_factor_gt 0.1875
_refine_ls_wR_factor_ref 0.2124
_reflns_number_gt 5266
_reflns_number_total 7519
_reflns_threshold_expression >2sigma(I)
_cod_data_source_file ic034964dsi20030813_090632_11.cif
_cod_data_source_block bb
_cod_depositor_comments
;
The following automatic conversions were performed:
'_symmetry_cell_setting' value 'Triclinic' changed to 'triclinic'
according to '/home/saulius/struct/CIF-dictionaries/cif_core.dic'
dictionary named 'cif_core.dic' version 2.4.1 from 2010-06-29.

Automatic conversion script
Id: cif_fix_enum 1527 2010-12-29 10:47:43Z saulius 

The following automatic conversions were performed:

data name '_atom_site_symetry_multiplicity' was replaced with
'_atom_site_symmetry_multiplicity' as specified in the replacement
file 'data/replacement-values/replacement_tags.lst'.

Automatic conversion script
Id: cif_correct_tags 9268 2022-04-12 08:56:07Z antanas 
;
_cod_original_cell_volume 2169.4(7)
_cod_database_code 4310533

loop_
_symmetry_equiv_pos_as_xyz
'x, y, z'
'-x, -y, -z'

loop_
_atom_site_label
_atom_site_type_symbol
_atom_site_fract_x
_atom_site_fract_y
_atom_site_fract_z
_atom_site_U_iso_or_equiv
_atom_site_adp_type
_atom_site_occupancy
_atom_site_symmetry_multiplicity
_atom_site_calc_flag
_atom_site_refinement_flags
_atom_site_disorder_assembly
_atom_site_disorder_group
Cu1 Cu 0.0000 0.0000 0.5000 0.0617(3) Uani 1 2 d S . .
O1 O -0.1400(3) 0.0339(3) 0.4931(2) 0.0686(8) Uani 1 1 d . . .
C1 C -0.3399(7) 0.0214(8) 0.4504(6) 0.112(2) Uani 1 1 d . . .
F1 F -0.3262(8) 0.1029(7) 0.4091(5) 0.207(3) Uani 1 1 d . . .
F2 F -0.3191(5) 0.0622(5) 0.5374(4) 0.157(2) Uani 1 1 d . . .
F3 F -0.4587(4) -0.0513(6) 0.4131(5) 0.185(3) Uani 1 1 d . . .
C2 C -0.2501(5) -0.0245(5) 0.4378(4) 0.0735(13) Uani 1 1 d . . .
C3 C -0.2956(6) -0.1200(6) 0.3702(5) 0.0938(19) Uani 1 1 d . . .
H3A H -0.372(6) -0.154(5) 0.343(4) 0.090(19) Uiso 1 1 d . . .
C4 C -0.2225(5) -0.1671(5) 0.3548(4) 0.0757(14) Uani 1 1 d . . .
C5 C -0.2863(9) -0.2744(9) 0.2804(7) 0.129(3) Uani 1 1 d . . .
F4 F -0.3955(6) -0.3169(7) 0.2401(7) 0.280(6) Uani 1 1 d . . .
F5 F -0.2589(10) -0.3458(7) 0.3087(8) 0.285(7) Uani 1 1 d . . .
F6 F -0.2346(13) -0.2670(8) 0.2192(7) 0.334(8) Uani 1 1 d . . .
O2 O -0.1082(3) -0.1330(3) 0.3955(2) 0.0706(8) Uani 1 1 d . . .
Cu2 Cu 0.01098(6) 0.30498(6) 0.06106(4) 0.0757(3) Uani 1 1 d . . .
O3 O 0.1198(3) 0.4069(3) 0.0036(3) 0.0832(10) Uani 1 1 d . . .
C6 C 0.3020(6) 0.5189(7) -0.0205(6) 0.112(3) Uani 1 1 d . . .
F7 F 0.3662(11) 0.5906(6) 0.0505(6) 0.296(7) Uani 1 1 d . . .
F8 F 0.2485(6) 0.5502(7) -0.0798(7) 0.282(6) Uani 1 1 d . . .
F9 F 0.3881(9) 0.5179(7) -0.0502(9) 0.259(5) Uani 1 1 d . . .
C7 C 0.2200(5) 0.4106(5) -0.0021(4) 0.0799(15) Uani 1 1 d . . .
C8 C 0.2608(7) 0.3320(7) 0.0067(5) 0.094(2) Uani 1 1 d . . .
H8A H 0.316(6) 0.333(5) -0.001(4) 0.08(2) Uiso 1 1 d . . .
C9 C 0.1912(7) 0.2297(6) 0.0231(4) 0.0899(17) Uani 1 1 d . . .
C10 C 0.2429(12) 0.1436(10) 0.0208(8) 0.136(3) Uani 1 1 d . . .
F10 F 0.1790(9) 0.0674(7) -0.0541(6) 0.232(4) Uani 1 1 d . . .
F11 F 0.3586(8) 0.1852(7) 0.0245(7) 0.227(4) Uani 1 1 d . . .
F12 F 0.2410(8) 0.1008(7) 0.0930(5) 0.210(3) Uani 1 1 d . . .
O4 O 0.0927(4) 0.1957(3) 0.0387(3) 0.0943(12) Uani 1 1 d . . .
O5 O -0.1252(4) 0.2362(3) -0.0626(3) 0.0881(11) Uani 1 1 d . . .
C11 C -0.3207(7) 0.1222(6) -0.1795(5) 0.0968(18) Uani 1 1 d . . .
F13 F -0.3894(6) 0.1702(6) -0.2024(4) 0.189(3) Uani 1 1 d . . .
F14 F -0.3928(6) 0.0181(4) -0.2001(3) 0.190(3) Uani 1 1 d . . .
F15 F -0.2623(5) 0.1398(5) -0.2400(3) 0.163(2) Uani 1 1 d . . .
C12 C -0.2353(5) 0.1692(4) -0.0762(4) 0.0774(14) Uani 1 1 d . . .
C13 C -0.2868(6) 0.1355(6) -0.0065(5) 0.0944(19) Uani 1 1 d . . .
H13A H -0.369(7) 0.092(6) -0.028(5) 0.12(2) Uiso 1 1 d . . .
C14 C -0.2189(5) 0.1767(5) 0.0885(4) 0.0867(16) Uani 1 1 d . . .
C15 C -0.2870(9) 0.1411(10) 0.1583(8) 0.148(4) Uani 1 1 d . . .
F16 F -0.3961(6) 0.0784(11) 0.1267(5) 0.344(8) Uani 1 1 d . . .
F17 F -0.2498(8) 0.2106(7) 0.2319(6) 0.239(5) Uani 1 1 d . . .
F18 F -0.2402(11) 0.0756(8) 0.2034(7) 0.257(5) Uani 1 1 d . . .
O6 O -0.1051(3) 0.2459(3) 0.1269(3) 0.0863(11) Uani 1 1 d . . .
O01 O 0.1461(3) 0.3764(3) 0.1834(3) 0.0781(10) Uani 1 1 d . . .
N1 N 0.1273(4) 0.4185(4) 0.2556(3) 0.0763(12) Uani 1 1 d . . .
C01 C 0.1499(6) 0.5360(5) 0.2760(5) 0.0927(18) Uani 1 1 d . . .
C011 C 0.0898(9) 0.5613(8) 0.1836(7) 0.106(2) Uani 1 1 d . . .
H01A H 0.127(5) 0.551(5) 0.142(4) 0.074(18) Uiso 1 1 d . . .
H01B H 0.105(7) 0.633(7) 0.204(5) 0.12(3) Uiso 1 1 d . . .
H01C H -0.011(8) 0.494(7) 0.147(6) 0.13(3) Uiso 1 1 d . . .
C012 C 0.2968(12) 0.6044(10) 0.3098(15) 0.145(5) Uani 1 1 d . . .
H01D H 0.299(14) 0.616(13) 0.281(11) 0.17(7) Uiso 1 1 d . . .
H01E H 0.317(9) 0.593(8) 0.362(7) 0.14(4) Uiso 1 1 d . . .
H01F H 0.315(9) 0.693(9) 0.325(7) 0.17(4) Uiso 1 1 d . . .
C02 C 0.0902(7) 0.5375(5) 0.3528(5) 0.100(2) Uani 1 1 d . . .
C021 C 0.1601(13) 0.6396(8) 0.4369(8) 0.155(5) Uani 1 1 d . . .
H02A H 0.190(10) 0.647(8) 0.511(8) 0.19(4) Uiso 1 1 d . . .
H02B H 0.186(10) 0.702(9) 0.422(7) 0.17(4) Uiso 1 1 d . . .
H02C H 0.274(9) 0.641(7) 0.452(6) 0.16(3) Uiso 1 1 d . . .
C022 C -0.0493(9) 0.5085(8) 0.3156(7) 0.114(2) Uani 1 1 d . . .
H02D H -0.085(7) 0.497(6) 0.379(6) 0.14(3) Uiso 1 1 d . . .
H02E H -0.090(7) 0.448(6) 0.263(5) 0.11(2) Uiso 1 1 d . . .
H02F H -0.053(7) 0.573(6) 0.292(5) 0.12(2) Uiso 1 1 d . . .
N2 N 0.0933(5) 0.4403(4) 0.3893(4) 0.0932(15) Uani 1 1 d . . .
O02 O 0.0796(6) 0.4233(4) 0.4675(3) 0.1245(18) Uani 1 1 d . . .
C03 C 0.1031(5) 0.3698(4) 0.3254(4) 0.0755(13) Uani 1 1 d . . .
C04 C 0.0890(5) 0.2629(4) 0.3336(3) 0.0706(13) Uani 1 1 d . . .
C05 C 0.0605(6) 0.2108(5) 0.4054(4) 0.0782(14) Uani 1 1 d . . .
H05A H 0.038(5) 0.231(4) 0.453(4) 0.079(16) Uiso 1 1 d . . .
N3 N 0.0536(5) 0.1117(4) 0.3908(3) 0.0810(12) Uani 1 1 d . . .
N4 N 0.0789(5) 0.1001(4) 0.3080(3) 0.0756(11) Uani 1 1 d . . .
C41 C 0.0808(13) -0.0006(8) 0.2706(7) 0.110(3) Uani 1 1 d . . .
H41A H 0.080(8) -0.008(7) 0.208(7) 0.14(3) Uiso 1 1 d . . .
H41B H -0.014(12) -0.069(10) 0.247(8) 0.21(5) Uiso 1 1 d . . .
H41C H 0.147(13) 0.006(12) 0.292(10) 0.23(7) Uiso 1 1 d . . .
C06 C 0.1010(6) 0.1891(5) 0.2737(4) 0.0760(14) Uani 1 1 d . . .
H06A H 0.110(5) 0.189(5) 0.221(4) 0.084(18) Uiso 1 1 d . . .
C1A C 0.5233(18) 0.7701(13) 0.6271(17) 0.220(9) Uani 1 1 d . . .
H1AA H 0.5196 0.8353 0.6201 0.21(5) Uiso 1 1 calc R . .
C2A C 0.5833(15) 0.730(2) 0.5762(17) 0.224(7) Uani 1 1 d . . .
H2AA H 0.6279 0.7700 0.5402 0.5(2) Uiso 1 1 calc R . .
C3A C 0.5704(13) 0.632(2) 0.585(2) 0.245(11) Uani 1 1 d . . .
H3AA H 0.5974 0.5947 0.5479 0.31(11) Uiso 1 1 calc R . .
C4A C 0.522(4) 0.591(3) 0.642(3) 0.35(2) Uani 1 1 d . . .
H4AA H 0.5016 0.5166 0.6334 2.0(18) Uiso 1 1 calc R . .
C5A C 0.490(4) 0.625(3) 0.714(2) 0.40(3) Uani 1 1 d . . .
H5A H 0.4805 0.5982 0.7678 0.30(11) Uiso 1 1 calc R . .
C6A C 0.475(3) 0.717(3) 0.6824(16) 0.322(18) Uani 1 1 d . . .
H6AA H 0.4234 0.7390 0.7051 0.19(5) Uiso 1 1 calc R . .

loop_
_atom_site_aniso_label
_atom_site_aniso_U_11
_atom_site_aniso_U_22
_atom_site_aniso_U_33
_atom_site_aniso_U_23
_atom_site_aniso_U_13
_atom_site_aniso_U_12
Cu1 0.0599(5) 0.0615(5) 0.0622(5) 0.0139(4) 0.0150(4) 0.0307(4)
O1 0.067(2) 0.073(2) 0.0640(18) 0.0133(16) 0.0147(16) 0.0371(17)
C1 0.086(5) 0.150(7) 0.098(5) 0.014(5) 0.011(4) 0.070(5)
F1 0.271(8) 0.276(8) 0.239(7) 0.136(7) 0.126(7) 0.235(8)
F2 0.128(4) 0.242(6) 0.122(4) -0.012(4) 0.035(3) 0.119(4)
F3 0.082(3) 0.223(6) 0.205(6) -0.048(5) 0.012(3) 0.075(4)
C2 0.066(3) 0.096(4) 0.065(3) 0.022(3) 0.017(3) 0.045(3)
C3 0.067(4) 0.106(5) 0.086(4) -0.005(3) 0.004(3) 0.038(4)
C4 0.077(4) 0.076(3) 0.060(3) 0.008(2) 0.019(3) 0.027(3)
C5 0.120(7) 0.128(7) 0.104(6) -0.032(5) 0.011(5) 0.054(6)
F4 0.116(4) 0.229(8) 0.319(10) -0.178(8) -0.064(6) 0.059(5)
F5 0.259(10) 0.137(6) 0.313(13) -0.096(7) -0.068(9) 0.096(7)
F6 0.412(17) 0.208(9) 0.188(8) -0.105(7) 0.168(10) -0.040(9)
O2 0.069(2) 0.070(2) 0.0660(19) 0.0094(16) 0.0159(17) 0.0319(17)
Cu2 0.0608(4) 0.0896(5) 0.0724(4) 0.0392(3) 0.0230(3) 0.0266(3)
O3 0.067(2) 0.099(3) 0.087(2) 0.052(2) 0.0309(19) 0.0327(19)
C6 0.053(3) 0.137(6) 0.111(5) 0.061(5) 0.022(3) 0.011(4)
F7 0.337(11) 0.147(5) 0.150(5) 0.023(4) 0.042(7) -0.091(7)
F8 0.112(4) 0.286(9) 0.379(11) 0.278(9) 0.034(5) 0.018(5)
F9 0.226(8) 0.215(7) 0.456(15) 0.188(9) 0.256(10) 0.102(6)
C7 0.065(3) 0.100(4) 0.066(3) 0.030(3) 0.020(2) 0.030(3)
C8 0.078(4) 0.121(6) 0.095(4) 0.035(4) 0.038(4) 0.049(4)
C9 0.106(5) 0.114(5) 0.069(3) 0.031(3) 0.032(3) 0.065(4)
C10 0.160(9) 0.171(9) 0.120(7) 0.036(7) 0.058(6) 0.111(8)
F10 0.306(10) 0.216(7) 0.189(7) -0.019(6) 0.030(7) 0.184(8)
F11 0.204(7) 0.248(8) 0.355(12) 0.126(8) 0.152(8) 0.173(7)
F12 0.320(10) 0.265(8) 0.208(6) 0.146(6) 0.135(7) 0.237(8)
O4 0.096(3) 0.094(3) 0.101(3) 0.041(2) 0.040(2) 0.044(2)
O5 0.072(2) 0.099(3) 0.078(2) 0.038(2) 0.0218(19) 0.023(2)
C11 0.089(4) 0.088(4) 0.086(4) 0.022(3) 0.016(4) 0.024(4)
F13 0.208(6) 0.233(7) 0.110(3) 0.012(4) -0.027(4) 0.145(6)
F14 0.223(6) 0.096(3) 0.107(3) 0.016(2) -0.008(4) -0.013(4)
F15 0.141(4) 0.185(5) 0.090(3) 0.002(3) 0.029(3) 0.023(4)
C12 0.073(3) 0.069(3) 0.080(3) 0.023(3) 0.016(3) 0.029(3)
C13 0.069(4) 0.100(4) 0.085(4) 0.018(3) 0.026(3) 0.014(3)
C14 0.070(3) 0.093(4) 0.086(4) 0.026(3) 0.034(3) 0.022(3)
C15 0.109(7) 0.145(8) 0.121(7) 0.033(6) 0.050(6) -0.010(6)
F16 0.104(4) 0.547(17) 0.156(6) 0.075(8) 0.062(4) -0.063(7)
F17 0.234(8) 0.237(8) 0.190(7) -0.006(6) 0.158(6) 0.017(6)
F18 0.347(13) 0.241(9) 0.248(9) 0.145(8) 0.220(10) 0.104(9)
O6 0.063(2) 0.105(3) 0.074(2) 0.027(2) 0.0270(18) 0.020(2)
O01 0.065(2) 0.089(2) 0.074(2) 0.0366(19) 0.0192(17) 0.0295(18)
N1 0.069(3) 0.076(3) 0.074(3) 0.034(2) 0.013(2) 0.027(2)
C01 0.089(4) 0.067(3) 0.100(4) 0.038(3) 0.008(3) 0.028(3)
C011 0.125(6) 0.093(5) 0.104(5) 0.048(4) 0.027(5) 0.058(5)
C012 0.104(7) 0.088(6) 0.170(12) 0.054(7) -0.004(7) 0.003(4)
C02 0.124(5) 0.072(4) 0.088(4) 0.024(3) 0.016(4) 0.044(4)
C021 0.218(13) 0.078(5) 0.113(7) 0.005(5) 0.004(7) 0.054(6)
C022 0.145(7) 0.111(6) 0.105(6) 0.035(5) 0.037(5) 0.077(6)
N2 0.124(4) 0.083(3) 0.076(3) 0.029(3) 0.024(3) 0.056(3)
O02 0.211(6) 0.108(3) 0.085(3) 0.038(3) 0.060(3) 0.093(4)
C03 0.083(3) 0.073(3) 0.067(3) 0.027(3) 0.019(3) 0.036(3)
C04 0.081(3) 0.073(3) 0.065(3) 0.033(2) 0.024(2) 0.041(3)
C05 0.102(4) 0.083(4) 0.074(3) 0.036(3) 0.041(3) 0.054(3)
N3 0.111(4) 0.081(3) 0.078(3) 0.037(2) 0.045(3) 0.057(3)
N4 0.101(3) 0.080(3) 0.075(3) 0.036(2) 0.043(2) 0.056(3)
C41 0.165(9) 0.112(6) 0.095(5) 0.038(4) 0.067(6) 0.085(7)
C06 0.088(4) 0.086(4) 0.070(3) 0.038(3) 0.034(3) 0.047(3)
C1A 0.200(15) 0.154(11) 0.27(2) -0.004(12) -0.027(13) 0.126(12)
C2A 0.128(10) 0.170(15) 0.30(2) 0.035(16) 0.020(12) 0.035(11)
C3A 0.113(9) 0.183(16) 0.39(3) 0.00(2) 0.060(13) 0.050(10)
C4A 0.45(4) 0.35(4) 0.51(5) 0.31(4) 0.33(4) 0.28(3)
C5A 0.34(4) 0.33(4) 0.23(3) 0.11(3) -0.01(2) -0.07(3)
C6A 0.30(3) 0.55(6) 0.20(2) 0.11(3) 0.14(2) 0.24(3)

loop_
_atom_type_symbol
_atom_type_description
_atom_type_scat_dispersion_real
_atom_type_scat_dispersion_imag
_atom_type_scat_source
C C 0.0033 0.0016 'International Tables Vol C Tables 4.2.6.8 and 6.1.1.4'
H H 0.0000 0.0000 'International Tables Vol C Tables 4.2.6.8 and 6.1.1.4'
N N 0.0061 0.0033 'International Tables Vol C Tables 4.2.6.8 and 6.1.1.4'
O O 0.0106 0.0060 'International Tables Vol C Tables 4.2.6.8 and 6.1.1.4'
F F 0.0171 0.0103 'International Tables Vol C Tables 4.2.6.8 and 6.1.1.4'
Cu Cu 0.3201 1.2651 'International Tables Vol C Tables 4.2.6.8 and 6.1.1.4'

loop_
_geom_angle_atom_site_label_1
_geom_angle_atom_site_label_2
_geom_angle_atom_site_label_3
_geom_angle
_geom_angle_site_symmetry_1
_geom_angle_site_symmetry_3
_geom_angle_publ_flag
O1 Cu1 O1 180.000(1) 2_556 . ?
O1 Cu1 O2 92.09(14) 2_556 2_556 ?
O1 Cu1 O2 87.91(14) . 2_556 ?
O1 Cu1 O2 87.91(14) 2_556 . ?
O1 Cu1 O2 92.09(14) . . ?
O2 Cu1 O2 180.000(1) 2_556 . ?
O1 Cu1 N3 90.52(15) 2_556 . ?
O1 Cu1 N3 89.48(15) . . ?
O2 Cu1 N3 88.20(16) 2_556 . ?
O2 Cu1 N3 91.80(16) . . ?
O1 Cu1 N3 89.48(15) 2_556 2_556 ?
O1 Cu1 N3 90.52(15) . 2_556 ?
O2 Cu1 N3 91.80(16) 2_556 2_556 ?
O2 Cu1 N3 88.20(16) . 2_556 ?
N3 Cu1 N3 180.000(1) . 2_556 ?
C2 O1 Cu1 124.3(3) . . ?
F2 C1 F3 107.4(7) . . ?
F2 C1 F1 104.6(8) . . ?
F3 C1 F1 106.7(7) . . ?
F2 C1 C2 114.0(6) . . ?
F3 C1 C2 113.2(7) . . ?
F1 C1 C2 110.4(7) . . ?
O1 C2 C3 127.7(5) . . ?
O1 C2 C1 112.6(5) . . ?
C3 C2 C1 119.7(5) . . ?
C2 C3 C4 123.5(6) . . ?
O2 C4 C3 127.8(5) . . ?
O2 C4 C5 114.5(6) . . ?
C3 C4 C5 117.7(6) . . ?
F4 C5 F5 107.4(11) . . ?
F4 C5 F6 107.6(11) . . ?
F5 C5 F6 94.0(11) . . ?
F4 C5 C4 120.4(8) . . ?
F5 C5 C4 113.3(9) . . ?
F6 C5 C4 110.8(9) . . ?
C4 O2 Cu1 124.5(3) . . ?
O6 Cu2 O01 88.87(16) . . ?
O6 Cu2 O5 91.44(16) . . ?
O01 Cu2 O5 178.70(17) . . ?
O6 Cu2 O3 161.11(19) . . ?
O01 Cu2 O3 88.79(16) . . ?
O5 Cu2 O3 90.51(16) . . ?
O6 Cu2 O4 109.74(18) . . ?
O01 Cu2 O4 87.36(17) . . ?
O5 Cu2 O4 93.72(18) . . ?
O3 Cu2 O4 88.87(17) . . ?
C7 O3 Cu2 125.3(4) . . ?
F8 C6 F7 110.5(11) . . ?
F8 C6 F9 102.2(9) . . ?
F7 C6 F9 99.0(8) . . ?
F8 C6 C7 115.7(6) . . ?
F7 C6 C7 113.1(7) . . ?
F9 C6 C7 114.7(8) . . ?
O3 C7 C8 128.3(6) . . ?
O3 C7 C6 111.8(6) . . ?
C8 C7 C6 119.8(6) . . ?
C7 C8 C9 123.7(6) . . ?
O4 C9 C8 129.1(6) . . ?
O4 C9 C10 112.9(7) . . ?
C8 C9 C10 118.0(7) . . ?
F10 C10 F11 106.8(9) . . ?
F10 C10 F12 108.4(11) . . ?
F11 C10 F12 105.3(10) . . ?
F10 C10 C9 111.3(9) . . ?
F11 C10 C9 113.5(10) . . ?
F12 C10 C9 111.1(7) . . ?
C9 O4 Cu2 120.4(4) . . ?
C12 O5 Cu2 125.7(4) . . ?
F13 C11 F14 108.6(7) . . ?
F13 C11 F15 101.7(7) . . ?
F14 C11 F15 106.7(7) . . ?
F13 C11 C12 111.0(6) . . ?
F14 C11 C12 113.7(6) . . ?
F15 C11 C12 114.4(6) . . ?
O5 C12 C13 126.4(5) . . ?
O5 C12 C11 115.4(5) . . ?
C13 C12 C11 118.2(5) . . ?
C14 C13 C12 122.5(6) . . ?
O6 C14 C13 127.6(5) . . ?
O6 C14 C15 114.2(6) . . ?
C13 C14 C15 118.1(6) . . ?
F16 C15 F17 117.4(12) . . ?
F16 C15 F18 100.1(12) . . ?
F17 C15 F18 94.3(10) . . ?
F16 C15 C14 117.7(9) . . ?
F17 C15 C14 115.8(8) . . ?
F18 C15 C14 105.8(10) . . ?
C14 O6 Cu2 125.5(4) . . ?
N1 O01 Cu2 120.3(3) . . ?
O01 N1 C03 124.8(5) . . ?
O01 N1 C01 122.1(4) . . ?
C03 N1 C01 112.6(5) . . ?
N1 C01 C011 109.4(6) . . ?
N1 C01 C02 101.5(5) . . ?
C011 C01 C02 115.4(6) . . ?
N1 C01 C012 103.6(7) . . ?
C011 C01 C012 109.7(8) . . ?
C02 C01 C012 116.0(10) . . ?
N2 C02 C022 104.7(6) . . ?
N2 C02 C01 100.3(5) . . ?
C022 C02 C01 115.3(6) . . ?
N2 C02 C021 108.9(6) . . ?
C022 C02 C021 108.9(8) . . ?
C01 C02 C021 117.4(8) . . ?
O02 N2 C03 124.4(5) . . ?
O02 N2 C02 123.1(5) . . ?
C03 N2 C02 112.3(5) . . ?
N1 C03 N2 107.8(5) . . ?
N1 C03 C04 127.4(5) . . ?
N2 C03 C04 124.9(5) . . ?
C06 C04 C05 104.7(5) . . ?
C06 C04 C03 128.0(5) . . ?
C05 C04 C03 127.3(5) . . ?
N3 C05 C04 111.6(5) . . ?
C05 N3 N4 104.5(4) . . ?
C05 N3 Cu1 119.2(4) . . ?
N4 N3 Cu1 136.3(3) . . ?
C06 N4 N3 111.6(4) . . ?
C06 N4 C41 128.9(5) . . ?
N3 N4 C41 119.5(5) . . ?
N4 C06 C04 107.7(5) . . ?
C6A C1A C2A 120(2) . . ?
C3A C2A C1A 114(2) . . ?
C4A C3A C2A 119(3) . . ?
C3A C4A C5A 137(3) . . ?
C6A C5A C4A 98(3) . . ?
C1A C6A C5A 127(3) . . ?

loop_
_geom_bond_atom_site_label_1
_geom_bond_atom_site_label_2
_geom_bond_distance
_geom_bond_site_symmetry_2
_geom_bond_publ_flag
Cu1 O1 1.954(3) 2_556 ?
Cu1 O1 1.954(3) . ?
Cu1 O2 1.962(3) 2_556 ?
Cu1 O2 1.962(3) . ?
Cu1 N3 2.392(4) . ?
Cu1 N3 2.392(4) 2_556 ?
O1 C2 1.241(6) . ?
C1 F2 1.278(8) . ?
C1 F3 1.304(9) . ?
C1 F1 1.306(10) . ?
C1 C2 1.531(9) . ?
C2 C3 1.370(8) . ?
C3 C4 1.366(8) . ?
C4 O2 1.233(6) . ?
C4 C5 1.507(9) . ?
C5 F4 1.170(10) . ?
C5 F5 1.241(13) . ?
C5 F6 1.243(12) . ?
Cu2 O6 1.915(4) . ?
Cu2 O01 1.934(4) . ?
Cu2 O5 1.951(4) . ?
Cu2 O3 1.957(3) . ?
Cu2 O4 2.178(5) . ?
O3 C7 1.248(6) . ?
C6 F8 1.186(8) . ?
C6 F7 1.191(10) . ?
C6 F9 1.268(10) . ?
C6 C7 1.517(9) . ?
C7 C8 1.373(10) . ?
C8 C9 1.398(10) . ?
C9 O4 1.212(7) . ?
C9 C10 1.564(11) . ?
C10 F10 1.256(12) . ?
C10 F11 1.288(12) . ?
C10 F12 1.284(11) . ?
O5 C12 1.233(6) . ?
C11 F13 1.276(8) . ?
C11 F14 1.281(8) . ?
C11 F15 1.289(8) . ?
C11 C12 1.510(8) . ?
C12 C13 1.388(8) . ?
C13 C14 1.360(9) . ?
C14 O6 1.250(7) . ?
C14 C15 1.513(10) . ?
C15 F16 1.183(10) . ?
C15 F17 1.220(11) . ?
C15 F18 1.395(15) . ?
O01 N1 1.298(6) . ?
N1 C03 1.332(7) . ?
N1 C01 1.503(7) . ?
C01 C011 1.530(9) . ?
C01 C02 1.531(10) . ?
C01 C012 1.562(14) . ?
C02 N2 1.503(7) . ?
C02 C022 1.523(11) . ?
C02 C021 1.535(11) . ?
N2 O02 1.261(6) . ?
N2 C03 1.359(7) . ?
C03 C04 1.429(7) . ?
C04 C06 1.369(8) . ?
C04 C05 1.395(7) . ?
C05 N3 1.321(7) . ?
N3 N4 1.370(6) . ?
N4 C06 1.326(7) . ?
N4 C41 1.453(9) . ?
C1A C6A 1.27(3) . ?
C1A C2A 1.41(2) . ?
C2A C3A 1.31(2) . ?
C3A C4A 1.24(3) . ?
C4A C5A 1.36(5) . ?
C5A C6A 1.46(4) . ?
